data_7130337
loop_
_publ_author_name
'Broto-Ribas, Anna'
'Guti\'errez, Susana'
'Imaz, Inhar'
'Carn\'e-S\'anchez, Arnau'
'G\'andara, Felipe'
'Juanhuix, Judith'
'Maspoch, Daniel'

_publ_section_title
;
 Synthesis of the Two Isomers of Heteroleptic Rh12L6L&#x2019;6
 Metal-Organic Polyhedra by Screening of Complementary Linkers
;
_journal_name_full 'Chemical Communications'
_journal_paper_doi 10.1039/D2CC03220A
_journal_year 2022
_chemical_formula_moiety 'C204 H168 N18 O72 Rh12'
_chemical_formula_sum 'C204 H168 N18 O72 Rh12'
_chemical_formula_weight 5258.47
_space_group_crystal_system trigonal
_space_group_IT_number 148
_space_group_name_Hall '-R 3'
_space_group_name_H-M_alt 'R -3 :H'
_atom_sites_solution_hydrogens geom
_audit_creation_date 2022-05-17
_audit_creation_method
;
Olex2 1.2
(compiled 2018.05.29 svn.r3508 for OlexSys, GUI svn.r5506)
;
_audit_update_record
;
2022-05-31 deposited with the CCDC.	2022-07-18 downloaded from the CCDC.
;
_cell_angle_alpha 90
_cell_angle_beta 90
_cell_angle_gamma 120
_cell_formula_units_Z 3
_cell_length_a 28.4941(2)
_cell_length_b 28.4941(2)
_cell_length_c 46.4950(5)
_cell_measurement_reflns_used 19212
_cell_measurement_temperature 100
_cell_measurement_theta_max 21.2618816321
_cell_measurement_theta_min 1.40307696532
_cell_volume 32692.4(5)
_computing_molecular_graphics 'Olex2 (Dolomanov et al., 2009)'
_computing_publication_material 'Olex2 (Dolomanov et al., 2009)'
_computing_structure_refinement 'ShelXL (Sheldrick, 2015)'
_diffrn_ambient_temperature 100.0
_diffrn_measured_fraction_theta_full 0.996
_diffrn_measured_fraction_theta_max 0.996
_diffrn_measurement_device_type synchrotron
_diffrn_radiation_type synchrotron
_diffrn_radiation_wavelength 0.82656
_diffrn_reflns_av_R_equivalents 0.0300
_diffrn_reflns_av_unetI/netI 0.0178
_diffrn_reflns_Laue_measured_fraction_full 0.996
_diffrn_reflns_Laue_measured_fraction_max 0.996
_diffrn_reflns_limit_h_max 21
_diffrn_reflns_limit_h_min 0
_diffrn_reflns_limit_k_max 22
_diffrn_reflns_limit_k_min 0
_diffrn_reflns_limit_l_max 42
_diffrn_reflns_limit_l_min -42
_diffrn_reflns_number 55567
_diffrn_reflns_point_group_measured_fraction_full 0.996
_diffrn_reflns_point_group_measured_fraction_max 0.996
_diffrn_reflns_theta_full 22.067
_diffrn_reflns_theta_max 22.067
_diffrn_reflns_theta_min 2.590
_exptl_absorpt_coefficient_mu 0.730
_exptl_absorpt_correction_type none
_exptl_crystal_colour red
_exptl_crystal_colour_primary red
_exptl_crystal_density_diffrn 0.801
_exptl_crystal_description prism
_exptl_crystal_F_000 7902
_exptl_crystal_size_max 0.11
_exptl_crystal_size_mid 0.07
_exptl_crystal_size_min 0.06
_refine_diff_density_max 2.268
_refine_diff_density_min -0.689
_refine_diff_density_rms 0.119
_refine_ls_extinction_method none
_refine_ls_goodness_of_fit_ref 2.486
_refine_ls_hydrogen_treatment constr
_refine_ls_matrix_type full
_refine_ls_number_parameters 370
_refine_ls_number_reflns 5693
_refine_ls_number_restraints 398
_refine_ls_restrained_S_all 2.509
_refine_ls_R_factor_all 0.1821
_refine_ls_R_factor_gt 0.1742
_refine_ls_shift/su_max 0.000
_refine_ls_shift/su_mean 0.000
_refine_ls_structure_factor_coef Fsqd
_refine_ls_weighting_details 'w=1/[\s^2^(Fo^2^)+(0.2000P)^2^] where P=(Fo^2^+2Fc^2^)/3'
_refine_ls_weighting_scheme calc
_refine_ls_wR_factor_gt 0.4732
_refine_ls_wR_factor_ref 0.5059
_reflns_Friedel_coverage 0.000
_reflns_number_gt 4592
_reflns_number_total 5693
_reflns_threshold_expression 'I > 2\s(I)'
_cod_data_source_file d2cc03220a2.cif
_cod_data_source_block shelx
_cod_original_cell_volume 32692.4(6)
_cod_original_sg_symbol_H-M 'R -3'
_cod_database_code 7130337
_shelx_shelxl_version_number 2018/1
_shelx_space_group_comment
;
The symmetry employed for this shelxl refinement is uniquely defined
by the following loop, which should always be used as a source of
symmetry information in preference to the above space-group names.
They are only intended as comments.
;
_shelx_estimated_absorpt_t_max 0.958
_shelx_estimated_absorpt_t_min 0.924
_olex2_refinement_description
;
1. Fixed Uiso
 At 1.2 times of:
  All C(H) groups, All C(H,H) groups
 At 1.5 times of:
  All C(H,H,H) groups
2. Restrained distances
 N1A-C6A
 1.4 with sigma of 0.02
 C4I-C8I
 2.8 with sigma of 0.02
 C9I-O5I
 2.8 with sigma of 0.02
 C4I-O5I
 1.4 with sigma of 0.02
 O5I-C10I
 4.5 with sigma of 0.02
 C8I-C10I
 2.8 with sigma of 0.02
 N2A-C13A
 1.4 with sigma of 0.02
 N1A-C13A
 2.1 with sigma of 0.02
 C6A-N2A
 2.1 with sigma of 0.02
 C9I-C11I
 2.8 with sigma of 0.02
 C10I-C12I
 2.8 with sigma of 0.02
 C11I-C13I
 2.8 with sigma of 0.02
 N1A-N2A
 1.2 with sigma of 0.02
 C9I-C12I
 4.5 with sigma of 0.02
 C13I-C10I
 4.5 with sigma of 0.02
 C6P-C3P
 1.5 with sigma of 0.02
 C8I-O5I
 1.5 with sigma of 0.02
 C9I-C10I
 1.54 with sigma of 0.02
 C11I-C12I
 1.54 with sigma of 0.02
 C10I-C11I
 1.54 with sigma of 0.02
 C12I-C13I
 1.54 with sigma of 0.02
 C8I-C9I
 1.54 with sigma of 0.02
 O5I-C8I
 1.54 with sigma of 0.02
 O5I-C8I \\sim C9I-C8I \\sim C9I-C10I \\sim C11I-C10I
 with sigma of 0.02
 O5I-C5I \\sim O5I-C3I
 with sigma of 0.02
 C11I-C10I \\sim C11I-C12I \\sim C13I-C12I
 with sigma of 0.02
 O2P-C6P \\sim O1P-C6P
 with sigma of 0.02
 N2A-C14A \\sim N2A-C12A
 with sigma of 0.02
 N1A-C7A \\sim N1A-C5A
 with sigma of 0.02
 O2I-C1I \\sim O1I-C1I
 with sigma of 0.02
3. Restrained planarity
 C4I, O5I, C5I, C3I
 with sigma of 0.1
 O1P, C6P, O2P, C3P
 with sigma of 0.1
4. Rigid bond restraints
 C13I, C12I, C11I, C10I, C9I, C8I, O5I
 with sigma for 1-2 distances of 0.01 and sigma for 1-3 distances of 0.01
 O1P, C6P, O2P, C2P, C3P, C4P, C1P, N1P, C5P
 with sigma for 1-2 distances of 0.01 and sigma for 1-3 distances of 0.01
 C9A, C14A
 with sigma for 1-2 distances of 0.01 and sigma for 1-3 distances of 0.01
 C7A, C6A
 with sigma for 1-2 distances of 0.01 and sigma for 1-3 distances of 0.01
 O2I, C1I
 with sigma for 1-2 distances of 0.01 and sigma for 1-3 distances of 0.01
 C6A, C7A, C3A, C2A, C4A, C5A, N1A
 with sigma for 1-2 distances of 0.01 and sigma for 1-3 distances of 0.01
 N1A, N2A, C13A, C6A
 with sigma for 1-2 distances of 0.01 and sigma for 1-3 distances of 0.01
 O3A, C8A
 with sigma for 1-2 distances of 0.01 and sigma for 1-3 distances of 0.01
 C13A, C14A
 with sigma for 1-2 distances of 0.01 and sigma for 1-3 distances of 0.01
 C1I, C2I, C3I, C4I, C5I
 with sigma for 1-2 distances of 0.01 and sigma for 1-3 distances of 0.01
 C13A, C12A
 with sigma for 1-2 distances of 0.01 and sigma for 1-3 distances of 0.01
5. Uiso/Uaniso restraints and constraints
C8I \\sim O5I \\sim C4I: within 2A with sigma of 0.04 and sigma for terminal
atoms of 0.08
C13I \\sim C12I \\sim C11I \\sim C10I \\sim C9I \\sim C8I \\sim O5I: within 2A
with sigma of 0.04 and sigma for terminal atoms of 0.08
O1P \\sim C6P \\sim O2P \\sim C3P: within 2A with sigma of 0.04 and sigma for
terminal atoms of 0.08
O2A \\sim C1A \\sim O1A \\sim C2A \\sim C3A \\sim C4A \\sim C5A \\sim C6A \\sim
C7A \\sim N1A \\sim N2A \\sim C13A \\sim C12A \\sim C11A \\sim C10A \\sim C9A
\\sim C8A \\sim O4A \\sim O3A \\sim C14A: within 2A with sigma of 0.04 and
sigma for terminal atoms of 0.08
O4I \\sim C7I: within 2A with sigma of 0.04 and sigma for terminal atoms of 0.08
C3I \\sim C2I \\sim C4I \\sim C5I \\sim C6I \\sim C1 \\sim C1I \\sim O1I \\sim
O2I \\sim C7I \\sim O4I \\sim O3I: within 2A with sigma of 0.04 and sigma for
terminal atoms of 0.08
C5I \\sim C4I \\sim C3I \\sim C2I \\sim C1I: within 2A with sigma of 0.04 and
sigma for terminal atoms of 0.08
Uanis(C13I) = Uanis(C12I) = Uanis(C11I) = Uanis(C10I) = Uanis(C9I) = Uanis(C8I)
= Uanis(O5I)
Uanis(C1P) = Uanis(C2P)
6. Rigid body (RIGU) restrains
 C13I, C12I, C11I, C10I, C9I, C8I, O5I
 with sigma for 1-2 distances of 0.004 and sigma for 1-3 distances of 0.004
7.a Secondary CH2 refined with riding coordinates:
 C11I(H11A,H11B), C10I(H10A,H10B), C8I(H8IA,H8IB), C9I(H9IA,H9IB), C12I(H12A,
 H12B)
7.b Me refined with riding coordinates:
 C13I(H13A,H13B,H13C)
7.c Aromatic/amide H refined with riding coordinates:
 C5I(H5I), C3I(H3I), C1(H1), C5P(H5P), C1P(H1P), C2P(H2P), C4P(H4P), C7A(H7A),
 C5A(H5A), C4A(H4A), C3A(H3A), C14A(H14A), C12A(H12C), C11A(H11C), C10A(H10C)
7.d Fitted hexagon refined as free rotating group:
 C6I(C5I,C4I,C3I,C2I,C1), C5P(N1P,C1P,C2P,C3P,C4P), C7A(C6A,C5A,C4A,C3A,C2A),
 C9A(C14A,C13A,C12A,C11A,C10A)
;
_smtbx_masks_void_probe_radius 1.2
_smtbx_masks_void_truncation_radius 1.2
_olex2_submission_special_instructions 'No special instructions were received'

loop_
_space_group_symop_operation_xyz
'x, y, z'
'-y, x-y, z'
'-x+y, -x, z'
'x+2/3, y+1/3, z+1/3'
'-y+2/3, x-y+1/3, z+1/3'
'-x+y+2/3, -x+1/3, z+1/3'
'x+1/3, y+2/3, z+2/3'
'-y+1/3, x-y+2/3, z+2/3'
'-x+y+1/3, -x+2/3, z+2/3'
'-x, -y, -z'
'y, -x+y, -z'
'x-y, x, -z'
'-x+2/3, -y+1/3, -z+1/3'
'y+2/3, -x+y+1/3, -z+1/3'
'x-y+2/3, x+1/3, -z+1/3'
'-x+1/3, -y+2/3, -z+2/3'
'y+1/3, -x+y+2/3, -z+2/3'
'x-y+1/3, x+2/3, -z+2/3'

loop_
_atom_site_label
_atom_site_type_symbol
_atom_site_fract_x
_atom_site_fract_y
_atom_site_fract_z
_atom_site_U_iso_or_equiv
_atom_site_adp_type
_atom_site_occupancy
_atom_site_site_symmetry_order
_atom_site_calc_flag
_atom_site_refinement_flags_posn
_atom_site_refinement_flags_adp
_atom_site_refinement_flags_occupancy
_atom_site_disorder_assembly
_atom_site_disorder_group
Rh01 Rh 0.78501(5) 0.84081(6) 0.43333(3) 0.2247(10) Uani 1 1 d . . . . .
Rh02 Rh 0.69421(5) 0.77295(5) 0.42232(3) 0.2246(10) Uani 1 1 d . . . . .
O3I O 0.7869(5) 0.9982(4) 0.5381(2) 0.218(3) Uani 1 1 d . U . . .
O4I O 0.7230(5) 1.0203(6) 0.5488(3) 0.239(4) Uani 1 1 d . U . . .
O1W O 0.8725(6) 0.9077(8) 0.4426(3) 0.327(8) Uani 1 1 d . . . . .
O2I O 0.7544(4) 0.8708(4) 0.4641(2) 0.216(3) Uani 1 1 d D U . . .
O1I O 0.6676(4) 0.8052(5) 0.4534(3) 0.238(4) Uani 1 1 d D U . . .
O2A O 0.8106(4) 0.8103(5) 0.4021(2) 0.238(4) Uani 1 1 d . U . . .
C1I C 0.7029(6) 0.8495(7) 0.4656(5) 0.239(5) Uani 1 1 d D U . . .
C6I C 0.6999(6) 0.9479(6) 0.5173(3) 0.260(6) Uani 1 1 d . U . . .
C5I C 0.6453(7) 0.9327(7) 0.5165(4) 0.305(8) Uani 1 1 d DG U . . .
H5I H 0.632422 0.951907 0.527666 0.366 Uiso 1 1 calc R . . . .
C4I C 0.6096(5) 0.8894(8) 0.4995(4) 0.362(10) Uani 1 1 d DG U . . .
C3I C 0.6284(6) 0.8613(6) 0.4832(4) 0.311(9) Uani 1 1 d DG U . . .
H3I H 0.604022 0.831680 0.471547 0.373 Uiso 1 1 calc R . . . .
C2I C 0.6830(6) 0.8765(7) 0.4840(3) 0.260(6) Uani 1 1 d G U . . .
C1 C 0.7187(5) 0.9198(7) 0.5010(3) 0.245(6) Uani 1 1 d G U . . .
H1 H 0.755999 0.930234 0.501572 0.294 Uiso 1 1 calc R . . . .
O1A O 0.7228(5) 0.7443(5) 0.3907(2) 0.223(3) Uani 1 1 d . U . . .
O5I O 0.5539(9) 0.8755(14) 0.4975(7) 0.553(9) Uani 1 1 d D U . . .
C5P C 0.5927(5) 0.6578(5) 0.4133(3) 0.262(6) Uani 1 1 d . U . . .
H5P H 0.616916 0.645714 0.418982 0.315 Uiso 1 1 calc R . . . .
N1P N 0.6104(3) 0.7129(5) 0.4123(3) 0.244(5) Uani 1 1 d G U . . .
C1P C 0.5750(5) 0.7306(5) 0.4039(4) 0.322(9) Uani 1 1 d G U . . .
H1P H 0.587113 0.768306 0.403223 0.387 Uiso 1 1 calc R . . . .
C2P C 0.5218(5) 0.6932(7) 0.3966(5) 0.322(9) Uani 1 1 d G U . . .
H2P H 0.497630 0.705261 0.390910 0.387 Uiso 1 1 calc R . . . .
C3P C 0.5041(4) 0.6380(7) 0.3976(5) 0.352(12) Uani 1 1 d DG U . . .
C4P C 0.5395(5) 0.6204(5) 0.4060(4) 0.307(10) Uani 1 1 d G U . . .
H4P H 0.527432 0.582667 0.406670 0.368 Uiso 1 1 calc R . . . .
C7I C 0.7386(10) 0.9920(9) 0.5371(4) 0.241(6) Uani 1 1 d . U . . .
O2P O 0.4314(8) 0.5533(13) 0.3988(7) 0.443(14) Uani 1 1 d D U . . .
O1P O 0.4221(12) 0.6255(17) 0.3753(10) 0.54(2) Uani 1 1 d D U . . .
C6P C 0.4448(8) 0.6017(13) 0.3893(6) 0.403(14) Uani 1 1 d D U . . .
C11I C 0.4028(17) 0.8971(18) 0.5702(13) 0.553(9) Uani 1 1 d D U . . .
H11A H 0.375617 0.866979 0.558263 0.663 Uiso 1 1 calc R . . . .
H11B H 0.410076 0.879094 0.586421 0.663 Uiso 1 1 calc R . . . .
C10I C 0.4549(18) 0.9178(16) 0.5519(12) 0.553(9) Uani 1 1 d D U . . .
H10A H 0.482374 0.949104 0.563037 0.663 Uiso 1 1 calc R . . . .
H10B H 0.447386 0.933674 0.534792 0.663 Uiso 1 1 calc R . . . .
C8I C 0.5173(15) 0.896(2) 0.5105(8) 0.553(9) Uani 1 1 d D U . . .
H8IA H 0.539240 0.935848 0.507519 0.663 Uiso 1 1 calc R . . . .
H8IB H 0.487561 0.883571 0.496304 0.663 Uiso 1 1 calc R . . . .
C9I C 0.4882(18) 0.892(2) 0.5391(9) 0.553(9) Uani 1 1 d D U . . .
H9IA H 0.516797 0.901136 0.553687 0.663 Uiso 1 1 calc R . . . .
H9IB H 0.463077 0.852624 0.541230 0.663 Uiso 1 1 calc R . . . .
C12I C 0.3679(19) 0.9180(18) 0.5848(13) 0.553(9) Uani 1 1 d D U . . .
H12A H 0.353777 0.928756 0.568194 0.663 Uiso 1 1 calc R . . . .
H12B H 0.395696 0.952563 0.593526 0.663 Uiso 1 1 calc R . . . .
C13I C 0.321(2) 0.898(2) 0.6068(12) 0.553(9) Uani 1 1 d D U . . .
H13A H 0.311208 0.926206 0.609741 0.829 Uiso 1 1 calc R . . . .
H13B H 0.289016 0.865186 0.599257 0.829 Uiso 1 1 calc R . . . .
H13C H 0.331754 0.889459 0.625084 0.829 Uiso 1 1 calc R . . . .
C1A C 0.7768(9) 0.7683(9) 0.3875(4) 0.244(7) Uani 1 1 d . U . . .
C7A C 0.8496(5) 0.7667(8) 0.3663(4) 0.308(9) Uani 1 1 d D U . . .
H7A H 0.872700 0.794552 0.379200 0.369 Uiso 1 1 calc R . . . .
C6A C 0.8714(5) 0.7458(9) 0.3467(5) 0.357(10) Uani 1 1 d DG U . . .
C5A C 0.8377(7) 0.7051(9) 0.3278(5) 0.394(14) Uani 1 1 d DG U . . .
H5A H 0.852600 0.690821 0.314479 0.473 Uiso 1 1 calc R . . . .
C4A C 0.7821(7) 0.6852(9) 0.3284(4) 0.384(14) Uani 1 1 d G U . . .
H4A H 0.759035 0.657291 0.315460 0.461 Uiso 1 1 calc R . . . .
C3A C 0.7603(5) 0.7060(8) 0.3479(4) 0.326(11) Uani 1 1 d G U . . .
H3A H 0.722302 0.692391 0.348310 0.391 Uiso 1 1 calc R . . . .
C2A C 0.7940(6) 0.7468(8) 0.3668(4) 0.296(8) Uani 1 1 d G U . . .
N1A N 0.9294(7) 0.7721(10) 0.3441(7) 0.375(10) Uani 1 1 d D U . . .
N2A N 0.9434(6) 0.7426(10) 0.3497(6) 0.377(11) Uani 1 1 d D U . . .
C9A C 1.0873(5) 0.8171(7) 0.3698(4) 0.302(9) Uani 1 1 d . U . . .
C14A C 1.0334(5) 0.8038(7) 0.3674(4) 0.314(10) Uani 1 1 d DG U . . .
H14A H 1.019568 0.820940 0.379498 0.377 Uiso 1 1 calc R . . . .
C13A C 0.9999(5) 0.7656(8) 0.3473(4) 0.323(9) Uani 1 1 d DG U . . .
C12A C 1.0202(6) 0.7405(8) 0.3296(3) 0.346(13) Uani 1 1 d DG U . . .
H12C H 0.997203 0.714379 0.315928 0.415 Uiso 1 1 calc R . . . .
C11A C 1.0740(7) 0.7538(7) 0.3320(3) 0.329(12) Uani 1 1 d G U . . .
H11C H 1.087921 0.736726 0.319905 0.395 Uiso 1 1 calc R . . . .
C10A C 1.1076(5) 0.7921(8) 0.3521(4) 0.339(12) Uani 1 1 d G U . . .
H10C H 1.144463 0.801179 0.353678 0.406 Uiso 1 1 calc R . . . .
O3A O 1.1743(4) 0.8665(5) 0.3932(2) 0.240(4) Uani 1 1 d . U . . .
O4A O 1.1110(4) 0.8877(6) 0.4042(2) 0.253(5) Uani 1 1 d . U . . .
C8A C 1.1270(9) 0.8621(11) 0.3905(5) 0.269(7) Uani 1 1 d . U . . .

loop_
_atom_site_aniso_label
_atom_site_aniso_U_11
_atom_site_aniso_U_22
_atom_site_aniso_U_33
_atom_site_aniso_U_23
_atom_site_aniso_U_13
_atom_site_aniso_U_12
Rh01 0.1897(12) 0.2273(14) 0.2065(15) -0.0095(8) -0.0381(7) 0.0663(8)
Rh02 0.1846(12) 0.2095(13) 0.2482(17) -0.0205(8) -0.0350(7) 0.0750(8)
O3I 0.229(9) 0.239(8) 0.212(8) -0.035(6) 0.001(6) 0.136(7)
O4I 0.224(9) 0.257(10) 0.256(11) 0.001(8) 0.024(7) 0.137(8)
O1W 0.247(11) 0.40(2) 0.257(12) -0.071(12) -0.107(10) 0.107(12)
O2I 0.219(7) 0.241(8) 0.198(7) -0.050(6) -0.023(6) 0.123(7)
O1I 0.189(7) 0.251(9) 0.270(10) -0.055(8) -0.020(7) 0.106(7)
O2A 0.189(7) 0.279(10) 0.182(7) -0.038(7) -0.021(6) 0.068(7)
C1I 0.217(9) 0.233(13) 0.264(14) -0.009(11) -0.045(11) 0.110(11)
C6I 0.249(15) 0.259(15) 0.306(17) 0.003(13) -0.022(13) 0.153(12)
C5I 0.290(18) 0.321(18) 0.37(2) 0.011(14) -0.008(15) 0.202(16)
C4I 0.280(17) 0.39(2) 0.44(2) -0.042(16) 0.018(16) 0.182(15)
C3I 0.236(12) 0.318(19) 0.37(2) -0.018(15) -0.005(15) 0.134(14)
C2I 0.239(11) 0.233(13) 0.318(18) -0.004(12) -0.015(12) 0.126(11)
C1 0.219(12) 0.262(15) 0.249(15) 0.007(12) -0.011(11) 0.117(12)
O1A 0.206(8) 0.244(9) 0.207(8) -0.042(6) -0.027(6) 0.103(7)
O5I 0.409(13) 0.620(15) 0.629(15) -0.039(14) 0.078(13) 0.257(12)
C5P 0.200(10) 0.243(10) 0.283(18) -0.044(14) -0.015(11) 0.065(9)
N1P 0.202(9) 0.256(9) 0.249(12) -0.037(10) -0.053(8) 0.098(8)
C1P 0.190(9) 0.327(13) 0.42(2) 0.001(16) -0.060(12) 0.107(9)
C2P 0.190(9) 0.327(13) 0.42(2) 0.001(16) -0.060(12) 0.107(9)
C3P 0.197(11) 0.324(14) 0.50(4) -0.09(2) -0.036(16) 0.107(11)
C4P 0.234(13) 0.265(12) 0.38(3) -0.105(18) -0.076(17) 0.094(10)
C7I 0.253(15) 0.254(14) 0.256(14) -0.012(11) 0.004(12) 0.156(12)
O2P 0.244(15) 0.36(2) 0.58(4) -0.10(2) -0.061(18) 0.044(14)
O1P 0.31(2) 0.59(4) 0.68(5) -0.06(4) -0.16(3) 0.19(2)
C6P 0.216(14) 0.39(2) 0.53(4) -0.11(3) -0.079(19) 0.099(15)
C11I 0.409(13) 0.620(15) 0.629(15) -0.039(14) 0.078(13) 0.257(12)
C10I 0.409(13) 0.620(15) 0.629(15) -0.039(14) 0.078(13) 0.257(12)
C8I 0.409(13) 0.620(15) 0.629(15) -0.039(14) 0.078(13) 0.257(12)
C9I 0.409(13) 0.620(15) 0.629(15) -0.039(14) 0.078(13) 0.257(12)
C12I 0.409(13) 0.620(15) 0.629(15) -0.039(14) 0.078(13) 0.257(12)
C13I 0.409(13) 0.620(15) 0.629(15) -0.039(14) 0.078(13) 0.257(12)
C1A 0.201(13) 0.285(16) 0.189(12) -0.001(11) -0.030(10) 0.079(12)
C7A 0.221(10) 0.36(2) 0.269(17) -0.019(14) -0.011(12) 0.092(14)
C6A 0.252(11) 0.40(2) 0.38(2) -0.023(17) 0.018(14) 0.136(14)
C5A 0.277(13) 0.45(3) 0.37(2) -0.073(18) 0.092(17) 0.119(18)
C4A 0.270(13) 0.46(3) 0.33(2) -0.113(18) 0.052(16) 0.111(18)
C3A 0.231(13) 0.41(2) 0.272(18) -0.099(15) -0.003(12) 0.107(15)
C2A 0.216(10) 0.36(2) 0.242(16) -0.045(12) -0.025(11) 0.090(13)
N1A 0.260(11) 0.40(2) 0.45(2) 0.06(2) 0.051(15) 0.152(13)
N2A 0.257(12) 0.40(2) 0.43(2) 0.11(2) 0.029(16) 0.139(14)
C9A 0.227(11) 0.40(2) 0.274(16) -0.080(16) 0.047(12) 0.155(14)
C14A 0.200(11) 0.40(2) 0.309(19) -0.043(15) 0.072(12) 0.126(14)
C13A 0.246(12) 0.35(2) 0.34(2) -0.021(15) 0.041(13) 0.122(13)
C12A 0.270(18) 0.36(2) 0.278(19) -0.054(16) 0.082(16) 0.062(17)
C11A 0.265(17) 0.34(2) 0.274(17) -0.101(16) 0.071(15) 0.072(17)
C10A 0.265(16) 0.39(2) 0.290(18) -0.094(16) 0.110(15) 0.114(16)
O3A 0.177(6) 0.283(10) 0.248(9) -0.078(8) 0.027(6) 0.107(7)
O4A 0.197(7) 0.372(14) 0.218(8) -0.117(9) -0.018(6) 0.162(8)
C8A 0.217(11) 0.368(18) 0.246(14) -0.078(13) 0.018(11) 0.164(13)

loop_
_atom_type_symbol
_atom_type_description
_atom_type_scat_dispersion_real
_atom_type_scat_dispersion_imag
_atom_type_scat_source
C C 0.0052 0.0023 'International Tables Vol C Tables 4.2.6.8 and 6.1.1.4'
H H 0.0000 0.0000 'International Tables Vol C Tables 4.2.6.8 and 6.1.1.4'
N N 0.0094 0.0046 'International Tables Vol C Tables 4.2.6.8 and 6.1.1.4'
O O 0.0162 0.0086 'International Tables Vol C Tables 4.2.6.8 and 6.1.1.4'
Rh Rh -0.7751 1.2274 'International Tables Vol C Tables 4.2.6.8 and 6.1.1.4'

loop_
_geom_angle_atom_site_label_1
_geom_angle_atom_site_label_2
_geom_angle_atom_site_label_3
_geom_angle
_geom_angle_site_symmetry_1
_geom_angle_site_symmetry_3
_geom_angle_publ_flag
O3I Rh01 Rh02 88.5(3) 12_656 . ?
O3I Rh01 O1W 93.4(6) 12_656 . ?
O1W Rh01 Rh02 178.1(5) . . ?
O2I Rh01 Rh02 88.4(3) . . ?
O2I Rh01 O3I 92.9(4) . 12_656 ?
O2I Rh01 O1W 92.0(6) . . ?
O2A Rh01 Rh02 88.6(3) . . ?
O2A Rh01 O3I 88.8(5) . 12_656 ?
O2A Rh01 O1W 90.9(6) . . ?
O2A Rh01 O2I 176.5(4) . . ?
O2A Rh01 O4A 90.1(5) . 3_675 ?
O4A Rh01 Rh02 87.6(3) 3_675 . ?
O4A Rh01 O3I 176.0(4) 3_675 12_656 ?
O4A Rh01 O1W 90.5(6) 3_675 . ?
O4A Rh01 O2I 88.0(5) 3_675 . ?
O4I Rh02 Rh01 88.0(4) 12_656 . ?
O4I Rh02 O1I 92.8(5) 12_656 . ?
O4I Rh02 N1P 93.4(5) 12_656 . ?
O1I Rh02 Rh01 88.8(3) . . ?
O1I Rh02 N1P 89.9(5) . . ?
O1A Rh02 Rh01 89.5(3) . . ?
O1A Rh02 O4I 89.1(5) . 12_656 ?
O1A Rh02 O1I 177.5(5) . . ?
O1A Rh02 N1P 91.8(5) . . ?
O1A Rh02 O3A 88.9(5) . 3_675 ?
N1P Rh02 Rh01 178.1(4) . . ?
O3A Rh02 Rh01 88.0(3) 3_675 . ?
O3A Rh02 O4I 175.5(5) 3_675 12_656 ?
O3A Rh02 O1I 89.2(6) 3_675 . ?
O3A Rh02 N1P 90.7(4) 3_675 . ?
C7I O3I Rh01 116.5(11) . 11_566 ?
C7I O4I Rh02 119.5(14) . 11_566 ?
C1I O2I Rh01 117.5(11) . . ?
C1I O1I Rh02 118.0(12) . . ?
C1A O2A Rh01 121.3(13) . . ?
O2I C1I O1I 126(2) . . ?
O2I C1I C2I 116.2(15) . . ?
O1I C1I C2I 117.6(15) . . ?
C5I C6I C1 120.0 . . ?
C5I C6I C7I 121.1(14) . . ?
C1 C6I C7I 118.7(14) . . ?
C6I C5I H5I 120.0 . . ?
C6I C5I C4I 120.0 . . ?
C4I C5I H5I 120.0 . . ?
C5I C4I O5I 120.0(8) . . ?
C3I C4I C5I 120.0 . . ?
C3I C4I O5I 120.0(8) . . ?
C4I C3I H3I 120.0 . . ?
C4I C3I C2I 120.0 . . ?
C2I C3I H3I 120.0 . . ?
C3I C2I C1I 119.7(12) . . ?
C1 C2I C1I 120.2(12) . . ?
C1 C2I C3I 120.0 . . ?
C6I C1 H1 120.0 . . ?
C2I C1 C6I 120.0 . . ?
C2I C1 H1 120.0 . . ?
C1A O1A Rh02 117.6(11) . . ?
C4I O5I C8I 137(2) . . ?
N1P C5P H5P 120.0 . . ?
N1P C5P C4P 120.0 . . ?
C4P C5P H5P 120.0 . . ?
C5P N1P Rh02 121.0(6) . . ?
C5P N1P C1P 120.0 . . ?
C1P N1P Rh02 118.9(7) . . ?
N1P C1P H1P 120.0 . . ?
C2P C1P N1P 120.0 . . ?
C2P C1P H1P 120.0 . . ?
C1P C2P H2P 120.0 . . ?
C1P C2P C3P 120.0 . . ?
C3P C2P H2P 120.0 . . ?
C2P C3P C6P 114.3(17) . . ?
C4P C3P C2P 120.0 . . ?
C4P C3P C6P 125.7(17) . . ?
C5P C4P H4P 120.0 . . ?
C3P C4P C5P 120.0 . . ?
C3P C4P H4P 120.0 . . ?
O3I C7I C6I 114.9(18) . . ?
O4I C7I O3I 127(2) . . ?
O4I C7I C6I 118(2) . . ?
O2P C6P C3P 106(2) . . ?
O2P C6P O1P 138(3) . . ?
O1P C6P C3P 116(2) . . ?
H11A C11I H11B 104.7 . . ?
C10I C11I H11A 101.9 . . ?
C10I C11I H11B 101.9 . . ?
C12I C11I H11A 101.9 . . ?
C12I C11I H11B 101.9 . . ?
C12I C11I C10I 141(3) . . ?
C11I C10I H10A 103.3 . . ?
C11I C10I H10B 103.3 . . ?
C11I C10I C9I 136(2) . . ?
H10A C10I H10B 105.2 . . ?
C9I C10I H10A 103.3 . . ?
C9I C10I H10B 103.3 . . ?
O5I C8I H8IA 102.6 . . ?
O5I C8I H8IB 102.6 . . ?
H8IA C8I H8IB 104.9 . . ?
C9I C8I O5I 138(2) . . ?
C9I C8I H8IA 102.6 . . ?
C9I C8I H8IB 102.6 . . ?
C10I C9I H9IA 103.2 . . ?
C10I C9I H9IB 103.2 . . ?
C8I C9I C10I 136(2) . . ?
C8I C9I H9IA 103.2 . . ?
C8I C9I H9IB 103.2 . . ?
H9IA C9I H9IB 105.2 . . ?
C11I C12I H12A 102.4 . . ?
C11I C12I H12B 102.4 . . ?
C11I C12I C13I 139(3) . . ?
H12A C12I H12B 104.9 . . ?
C13I C12I H12A 102.4 . . ?
C13I C12I H12B 102.4 . . ?
C12I C13I H13A 109.5 . . ?
C12I C13I H13B 109.5 . . ?
C12I C13I H13C 109.5 . . ?
H13A C13I H13B 109.5 . . ?
H13A C13I H13C 109.5 . . ?
H13B C13I H13C 109.5 . . ?
O2A C1A O1A 123(2) . . ?
O2A C1A C2A 121.5(19) . . ?
O1A C1A C2A 115.5(17) . . ?
C6A C7A H7A 120.0 . . ?
C6A C7A C2A 120.0 . . ?
C2A C7A H7A 120.0 . . ?
C7A C6A N1A 118.4(8) . . ?
C5A C6A C7A 120.0 . . ?
C5A C6A N1A 121.0(8) . . ?
C6A C5A H5A 120.0 . . ?
C4A C5A C6A 120.0 . . ?
C4A C5A H5A 120.0 . . ?
C5A C4A H4A 120.0 . . ?
C5A C4A C3A 120.0 . . ?
C3A C4A H4A 120.0 . . ?
C4A C3A H3A 120.0 . . ?
C2A C3A C4A 120.0 . . ?
C2A C3A H3A 120.0 . . ?
C1A C2A C7A 115.2(13) . . ?
C1A C2A C3A 124.8(13) . . ?
C3A C2A C7A 120.0 . . ?
N2A N1A C6A 109.4(19) . . ?
N1A N2A C13A 112.5(18) . . ?
C14A C9A C10A 120.0 . . ?
C14A C9A C8A 121.5(11) . . ?
C10A C9A C8A 118.4(11) . . ?
C9A C14A H14A 120.0 . . ?
C13A C14A C9A 120.0 . . ?
C13A C14A H14A 120.0 . . ?
C14A C13A N2A 119.4(8) . . ?
C12A C13A N2A 118.7(8) . . ?
C12A C13A C14A 120.0 . . ?
C13A C12A H12C 120.0 . . ?
C13A C12A C11A 120.0 . . ?
C11A C12A H12C 120.0 . . ?
C12A C11A H11C 120.0 . . ?
C12A C11A C10A 120.0 . . ?
C10A C11A H11C 120.0 . . ?
C9A C10A H10C 120.0 . . ?
C11A C10A C9A 120.0 . . ?
C11A C10A H10C 120.0 . . ?
C8A O3A Rh02 117.9(11) . 2_765 ?
C8A O4A Rh01 121.2(12) . 2_765 ?
O3A C8A C9A 115.5(16) . . ?
O4A C8A C9A 119.1(16) . . ?
O4A C8A O3A 125.3(19) . . ?

loop_
_geom_bond_atom_site_label_1
_geom_bond_atom_site_label_2
_geom_bond_distance
_geom_bond_site_symmetry_2
_geom_bond_publ_flag
Rh01 Rh02 2.3860(15) . ?
Rh01 O3I 2.074(10) 12_656 ?
Rh01 O1W 2.299(14) . ?
Rh01 O2I 2.070(9) . ?
Rh01 O2A 2.007(12) . ?
Rh01 O4A 2.026(10) 3_675 ?
Rh02 O4I 2.057(14) 12_656 ?
Rh02 O1I 2.048(11) . ?
Rh02 O1A 2.039(10) . ?
Rh02 N1P 2.182(8) . ?
Rh02 O3A 2.045(10) 3_675 ?
O3I C7I 1.30(2) . ?
O4I C7I 1.22(2) . ?
O2I C1I 1.278(15) . ?
O1I C1I 1.288(15) . ?
O2A C1A 1.29(2) . ?
C1I C2I 1.44(2) . ?
C6I C5I 1.3900 . ?
C6I C1 1.3900 . ?
C6I C7I 1.50(2) . ?
C5I H5I 0.9500 . ?
C5I C4I 1.3900 . ?
C4I C3I 1.3900 . ?
C4I O5I 1.432(17) . ?
C3I H3I 0.9500 . ?
C3I C2I 1.3900 . ?
C2I C1 1.3900 . ?
C1 H1 0.9500 . ?
O1A C1A 1.34(2) . ?
O5I C8I 1.555(10) . ?
C5P H5P 0.9500 . ?
C5P N1P 1.3900 . ?
C5P C4P 1.3900 . ?
N1P C1P 1.3900 . ?
C1P H1P 0.9500 . ?
C1P C2P 1.3900 . ?
C2P H2P 0.9500 . ?
C2P C3P 1.3900 . ?
C3P C4P 1.3900 . ?
C3P C6P 1.527(18) . ?
C4P H4P 0.9500 . ?
O2P C6P 1.31(2) . ?
O1P C6P 1.32(2) . ?
C11I H11A 0.9900 . ?
C11I H11B 0.9900 . ?
C11I C10I 1.551(13) . ?
C11I C12I 1.548(13) . ?
C10I H10A 0.9900 . ?
C10I H10B 0.9900 . ?
C10I C9I 1.575(13) . ?
C8I H8IA 0.9900 . ?
C8I H8IB 0.9900 . ?
C8I C9I 1.540(13) . ?
C9I H9IA 0.9900 . ?
C9I H9IB 0.9900 . ?
C12I H12A 0.9900 . ?
C12I H12B 0.9900 . ?
C12I C13I 1.552(13) . ?
C13I H13A 0.9800 . ?
C13I H13B 0.9800 . ?
C13I H13C 0.9800 . ?
C1A C2A 1.35(2) . ?
C7A H7A 0.9500 . ?
C7A C6A 1.3900 . ?
C7A C2A 1.3900 . ?
C6A C5A 1.3900 . ?
C6A N1A 1.438(15) . ?
C5A H5A 0.9500 . ?
C5A C4A 1.3900 . ?
C4A H4A 0.9500 . ?
C4A C3A 1.3900 . ?
C3A H3A 0.9500 . ?
C3A C2A 1.3900 . ?
N1A N2A 1.128(17) . ?
N2A C13A 1.406(15) . ?
C9A C14A 1.3900 . ?
C9A C10A 1.3900 . ?
C9A C8A 1.55(2) . ?
C14A H14A 0.9500 . ?
C14A C13A 1.3900 . ?
C13A C12A 1.3900 . ?
C12A H12C 0.9500 . ?
C12A C11A 1.3900 . ?
C11A H11C 0.9500 . ?
C11A C10A 1.3900 . ?
C10A H10C 0.9500 . ?
O3A C8A 1.30(2) . ?
O4A C8A 1.21(2) . ?

loop_
_geom_torsion_atom_site_label_1
_geom_torsion_atom_site_label_2
_geom_torsion_atom_site_label_3
_geom_torsion_atom_site_label_4
_geom_torsion
_geom_torsion_site_symmetry_1
_geom_torsion_site_symmetry_2
_geom_torsion_site_symmetry_3
_geom_torsion_site_symmetry_4
_geom_torsion_publ_flag
Rh01 O3I C7I O4I 9(3) 11_566 . . . ?
Rh01 O3I C7I C6I -176.8(11) 11_566 . . . ?
Rh01 O2I C1I O1I 13(2) . . . . ?
Rh01 O2I C1I C2I -170.6(12) . . . . ?
Rh01 O2A C1A O1A 4(2) . . . . ?
Rh01 O2A C1A C2A -178.4(16) . . . . ?
Rh01 O4A C8A C9A 176.6(15) 2_765 . . . ?
Rh01 O4A C8A O3A 2(3) 2_765 . . . ?
Rh02 O4I C7I O3I -9(3) 11_566 . . . ?
Rh02 O4I C7I C6I 176.9(12) 11_566 . . . ?
Rh02 O1I C1I O2I -13(3) . . . . ?
Rh02 O1I C1I C2I 170.2(12) . . . . ?
Rh02 O1A C1A O2A -4(2) . . . . ?
Rh02 O1A C1A C2A 177.9(15) . . . . ?
Rh02 N1P C1P C2P 178.1(9) . . . . ?
Rh02 O3A C8A C9A -175.8(14) 2_765 . . . ?
Rh02 O3A C8A O4A -1(3) 2_765 . . . ?
O2I C1I C2I C3I 169.5(12) . . . . ?
O2I C1I C2I C1 -6(2) . . . . ?
O1I C1I C2I C3I -14(2) . . . . ?
O1I C1I C2I C1 170.5(13) . . . . ?
O2A C1A C2A C7A 11(3) . . . . ?
O2A C1A C2A C3A -171.9(15) . . . . ?
C1I C2I C1 C6I 175.9(15) . . . . ?
C6I C5I C4I C3I 0.0 . . . . ?
C6I C5I C4I O5I -176.7(19) . . . . ?
C5I C6I C1 C2I 0.0 . . . . ?
C5I C6I C7I O3I 172.7(12) . . . . ?
C5I C6I C7I O4I -12(2) . . . . ?
C5I C4I C3I C2I 0.0 . . . . ?
C5I C4I O5I C8I -1(4) . . . . ?
C4I C3I C2I C1I -176.0(15) . . . . ?
C4I C3I C2I C1 0.0 . . . . ?
C4I O5I C8I C9I -78(7) . . . . ?
C3I C4I O5I C8I -178(3) . . . . ?
C3I C2I C1 C6I 0.0 . . . . ?
C1 C6I C5I C4I 0.0 . . . . ?
C1 C6I C7I O3I -3(2) . . . . ?
C1 C6I C7I O4I 172.1(14) . . . . ?
O1A C1A C2A C7A -171.5(13) . . . . ?
O1A C1A C2A C3A 6(3) . . . . ?
O5I C4I C3I C2I 176.7(19) . . . . ?
O5I C8I C9I C10I 174(5) . . . . ?
C5P N1P C1P C2P 0.0 . . . . ?
N1P C5P C4P C3P 0.0 . . . . ?
N1P C1P C2P C3P 0.0 . . . . ?
C1P C2P C3P C4P 0.0 . . . . ?
C1P C2P C3P C6P 179.4(17) . . . . ?
C2P C3P C4P C5P 0.0 . . . . ?
C2P C3P C6P O2P -163.2(18) . . . . ?
C2P C3P C6P O1P 17(2) . . . . ?
C4P C5P N1P Rh02 -178.1(9) . . . . ?
C4P C5P N1P C1P 0.0 . . . . ?
C4P C3P C6P O2P 16(2) . . . . ?
C4P C3P C6P O1P -164(2) . . . . ?
C7I C6I C5I C4I -175.7(16) . . . . ?
C7I C6I C1 C2I 175.8(15) . . . . ?
C6P C3P C4P C5P -179.4(19) . . . . ?
C11I C10I C9I C8I 139(7) . . . . ?
C10I C11I C12I C13I -168(8) . . . . ?
C12I C11I C10I C9I 177(6) . . . . ?
C7A C6A C5A C4A 0.0 . . . . ?
C7A C6A N1A N2A 120(3) . . . . ?
C6A C7A C2A C1A 177(2) . . . . ?
C6A C7A C2A C3A 0.0 . . . . ?
C6A C5A C4A C3A 0.0 . . . . ?
C6A N1A N2A C13A 179.5(13) . . . . ?
C5A C6A N1A N2A -69(3) . . . . ?
C5A C4A C3A C2A 0.0 . . . . ?
C4A C3A C2A C1A -177(2) . . . . ?
C4A C3A C2A C7A 0.0 . . . . ?
C2A C7A C6A C5A 0.0 . . . . ?
C2A C7A C6A N1A 171.8(19) . . . . ?
N1A C6A C5A C4A -171.6(19) . . . . ?
N1A N2A C13A C14A 71(3) . . . . ?
N1A N2A C13A C12A -124(3) . . . . ?
N2A C13A C12A C11A -164.4(17) . . . . ?
C9A C14A C13A N2A 164.3(17) . . . . ?
C9A C14A C13A C12A 0.0 . . . . ?
C14A C9A C10A C11A 0.0 . . . . ?
C14A C9A C8A O3A 172.5(15) . . . . ?
C14A C9A C8A O4A -3(3) . . . . ?
C14A C13A C12A C11A 0.0 . . . . ?
C13A C12A C11A C10A 0.0 . . . . ?
C12A C11A C10A C9A 0.0 . . . . ?
C10A C9A C14A C13A 0.0 . . . . ?
C10A C9A C8A O3A -11(3) . . . . ?
C10A C9A C8A O4A 173.3(17) . . . . ?
C8A C9A C14A C13A 176(2) . . . . ?
C8A C9A C10A C11A -176(2) . . . . ?

loop_
_smtbx_masks_void_nr
_smtbx_masks_void_average_x
_smtbx_masks_void_average_y
_smtbx_masks_void_average_z
_smtbx_masks_void_volume
_smtbx_masks_void_count_electrons
_smtbx_masks_void_content
1 -0.101 -0.577 -0.710 20458.6 2172.5 ?
